data_2234649
loop_
_publ_author_name
'Fun, Hoong-Kun'
'Ooi, Chin Wei'
'Shetty, Divya N.'
'Narayana, B.'
'Sarojini, B. K.'

_publ_section_title
;
 4-Methylbenzoic
 acid--<i>N</i>'-[(<i>E</i>)-4-methylbenzylidene]pyridine-4-carbohydrazide--water
 (1/1/1)
;
_journal_coeditor_code HB6743
_journal_issue 5
_journal_name_full 'Acta Crystallographica Section E'
_journal_page_first o1492
_journal_paper_doi 10.1107/S1600536812016868
_journal_volume 68
_journal_year 2012
_chemical_formula_iupac 'C8 H8 O2, C14 H13 N3 O, H2 O'
_chemical_formula_moiety 'C8 H8 O2, C14 H13 N3 O, H2 O'
_chemical_formula_sum 'C22 H23 N3 O4'
_chemical_formula_weight 393.43
_chemical_name_systematic
;
4-Methylbenzoic
acid--<i>N</i>'-[(<i>E</i>)-4-methylbenzylidene]pyridine-4-carbohydrazide--
water (1/1/1)
;
_space_group_IT_number 61
_symmetry_cell_setting orthorhombic
_symmetry_space_group_name_Hall '-P 2ac 2ab'
_symmetry_space_group_name_H-M 'P b c a'
_atom_sites_solution_hydrogens geom
_atom_sites_solution_primary direct
_atom_sites_solution_secondary difmap
_audit_creation_method SHELXL-97
_cell_angle_alpha 90.00
_cell_angle_beta 90.00
_cell_angle_gamma 90.00
_cell_formula_units_Z 8
_cell_length_a 7.3199(4)
_cell_length_b 11.6311(6)
_cell_length_c 45.875(2)
_cell_measurement_reflns_used 9870
_cell_measurement_temperature 100.0(10)
_cell_measurement_theta_max 30.07
_cell_measurement_theta_min 2.66
_cell_volume 3905.7(3)
_computing_cell_refinement 'SAINT (Bruker, 2009)'
_computing_data_collection 'APEX2 (Bruker, 2009)'
_computing_data_reduction 'SAINT (Bruker, 2009)'
_computing_molecular_graphics 'SHELXTL (Sheldrick, 2008)'
_computing_publication_material
;
SHELXTL (Sheldrick, 2008) and PLATON (Spek, 2009)
;
_computing_structure_refinement 'SHELXTL (Sheldrick, 2008)'
_computing_structure_solution 'SHELXTL (Sheldrick, 2008)'
_diffrn_ambient_temperature 100.0(10)
_diffrn_measured_fraction_theta_full 0.999
_diffrn_measured_fraction_theta_max 0.999
_diffrn_measurement_device_type 'Bruker APEX DUO CCD'
_diffrn_measurement_method '\f and \w scans'
_diffrn_radiation_monochromator graphite
_diffrn_radiation_source 'fine-focus sealed tube'
_diffrn_radiation_type MoK\a
_diffrn_radiation_wavelength 0.71073
_diffrn_reflns_av_R_equivalents 0.0354
_diffrn_reflns_av_sigmaI/netI 0.0173
_diffrn_reflns_limit_h_max 10
_diffrn_reflns_limit_h_min -10
_diffrn_reflns_limit_k_max 15
_diffrn_reflns_limit_k_min -16
_diffrn_reflns_limit_l_max 64
_diffrn_reflns_limit_l_min -61
_diffrn_reflns_number 59762
_diffrn_reflns_theta_full 30.08
_diffrn_reflns_theta_max 30.08
_diffrn_reflns_theta_min 1.78
_diffrn_standards_number 0
_exptl_absorpt_coefficient_mu 0.093
_exptl_absorpt_correction_T_max 0.9883
_exptl_absorpt_correction_T_min 0.9719
_exptl_absorpt_correction_type multi-scan
_exptl_absorpt_process_details '(<i>SADABS</i>; Bruker, 2009)'
_exptl_crystal_colour colourless
_exptl_crystal_density_diffrn 1.338
_exptl_crystal_density_method 'not measured'
_exptl_crystal_description block
_exptl_crystal_F_000 1664
_exptl_crystal_size_max 0.31
_exptl_crystal_size_mid 0.22
_exptl_crystal_size_min 0.13
_refine_diff_density_max 0.408
_refine_diff_density_min -0.227
_refine_ls_extinction_method none
_refine_ls_goodness_of_fit_ref 1.068
_refine_ls_hydrogen_treatment mixed
_refine_ls_matrix_type full
_refine_ls_number_parameters 280
_refine_ls_number_reflns 5751
_refine_ls_number_restraints 0
_refine_ls_restrained_S_all 1.068
_refine_ls_R_factor_all 0.0489
_refine_ls_R_factor_gt 0.0403
_refine_ls_shift/su_max 0.001
_refine_ls_shift/su_mean 0.000
_refine_ls_structure_factor_coef Fsqd
_refine_ls_weighting_details 'calc w=1/[\s^2^(Fo^2^)+(0.0510P)^2^+1.7498P] where P=(Fo^2^+2Fc^2^)/3'
_refine_ls_weighting_scheme calc
_refine_ls_wR_factor_gt 0.1013
_refine_ls_wR_factor_ref 0.1077
_reflns_number_gt 5011
_reflns_number_total 5751
_reflns_threshold_expression I>2\s(I)
_cod_data_source_file hb6743.cif
_cod_data_source_block I
_cod_original_cell_volume 3905.7(4)
_cod_database_code 2234649
_cod_database_fobs_code 2234649

loop_
_symmetry_equiv_pos_as_xyz
'x, y, z'
'-x+1/2, -y, z+1/2'
'-x, y+1/2, -z+1/2'
'x+1/2, -y+1/2, -z'
'-x, -y, -z'
'x-1/2, y, -z-1/2'
'x, -y-1/2, z-1/2'
'-x-1/2, y-1/2, z'

loop_
_atom_site_type_symbol
_atom_site_label
_atom_site_fract_x
_atom_site_fract_y
_atom_site_fract_z
_atom_site_U_iso_or_equiv
_atom_site_adp_type
_atom_site_calc_flag
_atom_site_refinement_flags
_atom_site_occupancy
_atom_site_symmetry_multiplicity
O O1W 0.43207(11) 0.73964(7) 0.507362(18) 0.01826(16) Uani d . 1 1
O O1 0.63620(11) 0.64905(6) 0.461214(16) 0.01601(15) Uani d . 1 1
O O2 0.69422(12) 0.14784(7) 0.336901(17) 0.02270(18) Uani d . 1 1
O O3 0.56737(13) 0.31295(8) 0.322091(18) 0.0261(2) Uani d . 1 1
N N1 0.59728(12) 0.38603(8) 0.376242(19) 0.01606(17) Uani d . 1 1
N N2 0.71637(12) 0.47981(7) 0.482605(18) 0.01298(16) Uani d . 1 1
N N3 0.75142(12) 0.53545(7) 0.508766(18) 0.01307(16) Uani d . 1 1
C C1 0.56364(13) 0.54599(9) 0.40841(2) 0.01386(18) Uani d . 1 1
H H1A 0.5261 0.6233 0.4113 0.017 Uiso calc R 1 1
C C2 0.54681(14) 0.49497(9) 0.38132(2) 0.0164(2) Uani d . 1 1
H H2A 0.4976 0.5388 0.3657 0.020 Uiso calc R 1 1
C C3 0.66639(13) 0.32491(9) 0.39840(2) 0.01493(19) Uani d . 1 1
H H3A 0.7018 0.2476 0.3949 0.018 Uiso calc R 1 1
C C4 0.68877(13) 0.36905(9) 0.42629(2) 0.01328(18) Uani d . 1 1
H H4A 0.7385 0.3232 0.4415 0.016 Uiso calc R 1 1
C C5 0.63617(12) 0.48261(8) 0.43136(2) 0.01171(17) Uani d . 1 1
C C6 0.66039(13) 0.54445(8) 0.45976(2) 0.01197(18) Uani d . 1 1
C C7 0.80639(13) 0.46935(9) 0.52941(2) 0.01297(18) Uani d . 1 1
H H7A 0.8232 0.3898 0.5256 0.016 Uiso calc R 1 1
C C8 0.84364(13) 0.51370(8) 0.55861(2) 0.01218(18) Uani d . 1 1
C C9 0.92034(13) 0.43970(9) 0.57926(2) 0.01375(18) Uani d . 1 1
H H9A 0.9517 0.3634 0.5738 0.017 Uiso calc R 1 1
C C10 0.95145(13) 0.47632(9) 0.60776(2) 0.01496(19) Uani d . 1 1
H H10A 1.0041 0.4249 0.6215 0.018 Uiso calc R 1 1
C C11 0.90594(13) 0.58772(9) 0.61626(2) 0.01477(19) Uani d . 1 1
C C12 0.82840(13) 0.66163(9) 0.59548(2) 0.01501(19) Uani d . 1 1
H H12A 0.7962 0.7377 0.6010 0.018 Uiso calc R 1 1
C C13 0.79782(13) 0.62599(9) 0.56710(2) 0.01372(18) Uani d . 1 1
H H13A 0.7458 0.6776 0.5534 0.016 Uiso calc R 1 1
C C14 0.93757(16) 0.62885(10) 0.64699(2) 0.0211(2) Uani d . 1 1
H H14A 1.0008 0.5689 0.6581 0.032 Uiso calc R 1 1
H H14B 0.8199 0.6458 0.6562 0.032 Uiso calc R 1 1
H H14C 1.0126 0.6986 0.6466 0.032 Uiso calc R 1 1
C C16 0.65514(17) 0.08019(11) 0.19543(2) 0.0240(2) Uani d . 1 1
H H16A 0.6553 -0.0038 0.1936 0.036 Uiso calc R 1 1
H H16B 0.7672 0.1113 0.1868 0.036 Uiso calc R 1 1
H H16C 0.5488 0.1117 0.1852 0.036 Uiso calc R 1 1
C C17 0.64625(14) 0.11288(9) 0.22720(2) 0.0168(2) Uani d . 1 1
C C18 0.69565(14) 0.03460(9) 0.24886(3) 0.0182(2) Uani d . 1 1
H H18A 0.7340 -0.0405 0.2435 0.022 Uiso calc R 1 1
C C19 0.68955(14) 0.06485(9) 0.27810(2) 0.0166(2) Uani d . 1 1
H H19A 0.7241 0.0107 0.2926 0.020 Uiso calc R 1 1
C C20 0.63260(13) 0.17483(9) 0.28622(2) 0.01416(19) Uani d . 1 1
C C21 0.57996(14) 0.25295(9) 0.26468(2) 0.01573(19) Uani d . 1 1
H H21A 0.5387 0.3275 0.2700 0.019 Uiso calc R 1 1
C C22 0.58768(14) 0.22215(9) 0.23551(2) 0.0169(2) Uani d . 1 1
H H22A 0.5526 0.2761 0.2210 0.020 Uiso calc R 1 1
C C23 0.63459(14) 0.20873(9) 0.31746(2) 0.01617(19) Uani d . 1 1
H H1N2 0.698(2) 0.4055(15) 0.4832(4) 0.031(4) Uiso d . 1 1
H H2W1 0.366(3) 0.8001(16) 0.5016(4) 0.042(5) Uiso d . 1 1
H H1W1 0.504(2) 0.7217(15) 0.4926(4) 0.034(4) Uiso d . 1 1
H H1O3 0.580(3) 0.3298(19) 0.3432(5) 0.063(6) Uiso d . 1 1

loop_
_atom_site_aniso_label
_atom_site_aniso_U_11
_atom_site_aniso_U_22
_atom_site_aniso_U_33
_atom_site_aniso_U_12
_atom_site_aniso_U_13
_atom_site_aniso_U_23
O1W 0.0218(4) 0.0135(4) 0.0194(4) 0.0021(3) 0.0042(3) 0.0000(3)
O1 0.0220(4) 0.0109(3) 0.0151(3) 0.0003(3) -0.0003(3) 0.0003(3)
O2 0.0291(4) 0.0237(4) 0.0153(4) 0.0021(3) -0.0009(3) 0.0034(3)
O3 0.0398(5) 0.0242(4) 0.0144(4) 0.0109(4) -0.0047(3) -0.0053(3)
N1 0.0162(4) 0.0189(4) 0.0131(4) -0.0010(3) 0.0009(3) -0.0011(3)
N2 0.0169(4) 0.0108(4) 0.0112(4) -0.0005(3) -0.0015(3) -0.0002(3)
N3 0.0144(4) 0.0138(4) 0.0110(4) -0.0012(3) -0.0006(3) -0.0006(3)
C1 0.0139(4) 0.0137(4) 0.0139(4) 0.0008(3) 0.0002(3) 0.0016(3)
C2 0.0175(5) 0.0191(5) 0.0126(4) 0.0003(4) -0.0011(3) 0.0022(4)
C3 0.0148(4) 0.0146(4) 0.0154(5) -0.0005(3) 0.0017(3) -0.0017(4)
C4 0.0131(4) 0.0131(4) 0.0136(4) 0.0003(3) 0.0005(3) 0.0008(3)
C5 0.0105(4) 0.0130(4) 0.0116(4) -0.0011(3) 0.0008(3) 0.0004(3)
C6 0.0110(4) 0.0132(4) 0.0117(4) -0.0010(3) 0.0008(3) 0.0005(3)
C7 0.0132(4) 0.0124(4) 0.0133(4) -0.0001(3) 0.0003(3) -0.0002(3)
C8 0.0111(4) 0.0140(4) 0.0115(4) -0.0011(3) 0.0000(3) 0.0009(3)
C9 0.0134(4) 0.0134(4) 0.0145(4) 0.0003(3) 0.0000(3) 0.0011(3)
C10 0.0138(4) 0.0182(5) 0.0129(4) 0.0000(3) -0.0012(3) 0.0029(4)
C11 0.0127(4) 0.0187(5) 0.0128(4) -0.0029(3) 0.0011(3) 0.0001(4)
C12 0.0153(4) 0.0136(4) 0.0161(5) -0.0016(3) 0.0016(3) -0.0011(4)
C13 0.0137(4) 0.0133(4) 0.0141(4) -0.0004(3) 0.0002(3) 0.0014(3)
C14 0.0232(5) 0.0263(6) 0.0137(5) -0.0023(4) 0.0000(4) -0.0028(4)
C16 0.0248(5) 0.0304(6) 0.0167(5) -0.0025(4) 0.0010(4) -0.0073(4)
C17 0.0131(4) 0.0206(5) 0.0166(5) -0.0027(4) 0.0001(3) -0.0043(4)
C18 0.0155(4) 0.0171(5) 0.0221(5) 0.0008(4) -0.0011(4) -0.0051(4)
C19 0.0147(4) 0.0157(5) 0.0193(5) 0.0002(3) -0.0018(4) 0.0003(4)
C20 0.0123(4) 0.0163(5) 0.0139(4) -0.0014(3) -0.0001(3) -0.0010(3)
C21 0.0158(4) 0.0150(4) 0.0165(5) 0.0006(3) -0.0003(3) -0.0010(4)
C22 0.0172(4) 0.0188(5) 0.0147(4) -0.0009(4) -0.0015(4) 0.0001(4)
C23 0.0149(4) 0.0189(5) 0.0147(5) -0.0017(4) 0.0002(3) 0.0000(4)

loop_
_atom_type_symbol
_atom_type_description
_atom_type_scat_dispersion_real
_atom_type_scat_dispersion_imag
_atom_type_scat_source
C C 0.0033 0.0016 'International Tables Vol C Tables 4.2.6.8 and 6.1.1.4'
H H 0.0000 0.0000 'International Tables Vol C Tables 4.2.6.8 and 6.1.1.4'
N N 0.0061 0.0033 'International Tables Vol C Tables 4.2.6.8 and 6.1.1.4'
O O 0.0106 0.0060 'International Tables Vol C Tables 4.2.6.8 and 6.1.1.4'

loop_
_geom_angle_atom_site_label_1
_geom_angle_atom_site_label_2
_geom_angle_atom_site_label_3
_geom_angle
H2W1 O1W H1W1 106.4(16)
C23 O3 H1O3 107.7(13)
C3 N1 C2 118.28(9)
C6 N2 N3 117.83(8)
C6 N2 H1N2 121.6(11)
N3 N2 H1N2 117.7(11)
C7 N3 N2 114.61(8)
C2 C1 C5 119.15(9)
C2 C1 H1A 120.4
C5 C1 H1A 120.4
N1 C2 C1 122.52(9)
N1 C2 H2A 118.7
C1 C2 H2A 118.7
N1 C3 C4 123.20(9)
N1 C3 H3A 118.4
C4 C3 H3A 118.4
C3 C4 C5 118.11(9)
C3 C4 H4A 120.9
C5 C4 H4A 120.9
C1 C5 C4 118.74(9)
C1 C5 C6 116.68(9)
C4 C5 C6 124.52(9)
O1 C6 N2 123.40(9)
O1 C6 C5 120.29(9)
N2 C6 C5 116.26(9)
N3 C7 C8 121.54(9)
N3 C7 H7A 119.2
C8 C7 H7A 119.2
C9 C8 C13 118.74(9)
C9 C8 C7 118.62(9)
C13 C8 C7 122.57(9)
C10 C9 C8 120.88(9)
C10 C9 H9A 119.6
C8 C9 H9A 119.6
C11 C10 C9 120.50(9)
C11 C10 H10A 119.8
C9 C10 H10A 119.8
C10 C11 C12 118.44(9)
C10 C11 C14 121.35(9)
C12 C11 C14 120.21(10)
C13 C12 C11 121.37(9)
C13 C12 H12A 119.3
C11 C12 H12A 119.3
C12 C13 C8 120.06(9)
C12 C13 H13A 120.0
C8 C13 H13A 120.0
C11 C14 H14A 109.5
C11 C14 H14B 109.5
H14A C14 H14B 109.5
C11 C14 H14C 109.5
H14A C14 H14C 109.5
H14B C14 H14C 109.5
C17 C16 H16A 109.5
C17 C16 H16B 109.5
H16A C16 H16B 109.5
C17 C16 H16C 109.5
H16A C16 H16C 109.5
H16B C16 H16C 109.5
C22 C17 C18 118.66(10)
C22 C17 C16 120.50(10)
C18 C17 C16 120.84(10)
C19 C18 C17 120.98(10)
C19 C18 H18A 119.5
C17 C18 H18A 119.5
C18 C19 C20 120.00(10)
C18 C19 H19A 120.0
C20 C19 H19A 120.0
C19 C20 C21 119.33(9)
C19 C20 C23 119.83(9)
C21 C20 C23 120.81(9)
C22 C21 C20 120.23(10)
C22 C21 H21A 119.9
C20 C21 H21A 119.9
C21 C22 C17 120.79(10)
C21 C22 H22A 119.6
C17 C22 H22A 119.6
O2 C23 O3 123.14(10)
O2 C23 C20 123.68(10)
O3 C23 C20 113.18(9)

loop_
_geom_bond_atom_site_label_1
_geom_bond_atom_site_label_2
_geom_bond_distance
O1W H2W1 0.89(2)
O1W H1W1 0.884(18)
O1 C6 1.2312(12)
O2 C23 1.2197(13)
O3 C23 1.3254(13)
O3 H1O3 0.99(2)
N1 C3 1.3396(13)
N1 C2 1.3402(14)
N2 C6 1.3533(12)
N2 N3 1.3874(11)
N2 H1N2 0.875(17)
N3 C7 1.2843(13)
C1 C2 1.3825(14)
C1 C5 1.3908(13)
C1 H1A 0.9500
C2 H2A 0.9500
C3 C4 1.3884(14)
C3 H3A 0.9500
C4 C5 1.3954(13)
C4 H4A 0.9500
C5 C6 1.4985(13)
C7 C8 1.4612(13)
C7 H7A 0.9500
C8 C9 1.3978(13)
C8 C13 1.4035(14)
C9 C10 1.3936(14)
C9 H9A 0.9500
C10 C11 1.3935(15)
C10 H10A 0.9500
C11 C12 1.4035(14)
C11 C14 1.5068(14)
C12 C13 1.3845(14)
C12 H12A 0.9500
C13 H13A 0.9500
C14 H14A 0.9800
C14 H14B 0.9800
C14 H14C 0.9800
C16 C17 1.5073(15)
C16 H16A 0.9800
C16 H16B 0.9800
C16 H16C 0.9800
C17 C22 1.3944(15)
C17 C18 1.3956(16)
C18 C19 1.3874(15)
C18 H18A 0.9500
C19 C20 1.3960(14)
C19 H19A 0.9500
C20 C21 1.3966(14)
C20 C23 1.4863(14)
C21 C22 1.3867(14)
C21 H21A 0.9500
C22 H22A 0.9500

loop_
_geom_hbond_atom_site_label_D
_geom_hbond_atom_site_label_H
_geom_hbond_atom_site_label_A
_geom_hbond_site_symmetry_A
_geom_hbond_distance_DH
_geom_hbond_distance_HA
_geom_hbond_distance_DA
_geom_hbond_angle_DHA
_geom_hbond_publ_flag
O3 H1O3 N1 . 0.99(2) 1.66(2) 2.6347(13) 168(2) yes
O1W H1W1 O1 . 0.887(17) 1.927(17) 2.7974(11) 166.7(16) yes
O1W H2W1 N3 4_466 0.89(2) 2.14(2) 3.0231(12) 168.7(17) yes
N2 H1N2 O1W 5_666 0.873(17) 1.988(17) 2.8120(12) 157.0(14) yes
C4 H4A O1 8_755 0.95 2.40 3.2796(13) 154 yes
C10 H10A O2 4_556 0.95 2.51 3.4188(13) 160 yes

loop_
_geom_torsion_atom_site_label_1
_geom_torsion_atom_site_label_2
_geom_torsion_atom_site_label_3
_geom_torsion_atom_site_label_4
_geom_torsion
C6 N2 N3 C7 -179.09(9)
C3 N1 C2 C1 0.06(15)
C5 C1 C2 N1 0.23(15)
C2 N1 C3 C4 -0.23(15)
N1 C3 C4 C5 0.11(15)
C2 C1 C5 C4 -0.34(14)
C2 C1 C5 C6 176.80(9)
C3 C4 C5 C1 0.18(14)
C3 C4 C5 C6 -176.72(9)
N3 N2 C6 O1 -1.32(14)
N3 N2 C6 C5 175.99(8)
C1 C5 C6 O1 -8.01(13)
C4 C5 C6 O1 168.95(9)
C1 C5 C6 N2 174.60(9)
C4 C5 C6 N2 -8.45(14)
N2 N3 C7 C8 -178.00(8)
N3 C7 C8 C9 -173.70(9)
N3 C7 C8 C13 9.28(15)
C13 C8 C9 C10 -0.15(14)
C7 C8 C9 C10 -177.30(9)
C8 C9 C10 C11 0.22(15)
C9 C10 C11 C12 0.00(15)
C9 C10 C11 C14 179.69(10)
C10 C11 C12 C13 -0.28(15)
C14 C11 C12 C13 -179.97(9)
C11 C12 C13 C8 0.34(15)
C9 C8 C13 C12 -0.12(14)
C7 C8 C13 C12 176.90(9)
C22 C17 C18 C19 -0.95(15)
C16 C17 C18 C19 179.28(10)
C17 C18 C19 C20 0.28(16)
C18 C19 C20 C21 0.81(15)
C18 C19 C20 C23 -177.12(9)
C19 C20 C21 C22 -1.24(15)
C23 C20 C21 C22 176.67(9)
C20 C21 C22 C17 0.57(15)
C18 C17 C22 C21 0.52(15)
C16 C17 C22 C21 -179.71(10)
C19 C20 C23 O2 4.58(16)
C21 C20 C23 O2 -173.33(10)
C19 C20 C23 O3 -176.40(9)
C21 C20 C23 O3 5.70(14)

loop_
_cod_related_entry_id
_cod_related_entry_database
_cod_related_entry_code
1 ChemSpider 30657689
